data_2223930
loop_
_publ_author_name
'Zou, Ping'
'Zhang, Shuang'
'Liu, Ying'
'Qiao, Jun'
'Gao, Jin-Sheng'

_publ_section_title
;
 4,4'-(<i>o</i>-Phenylenedioxydimethylene)dipyridinium dinitrate
;
_journal_coeditor_code NG2647
_journal_issue 11
_journal_name_full 'Acta Crystallographica Section E'
_journal_page_first o2672
_journal_paper_doi 10.1107/S1600536809040215
_journal_volume 65
_journal_year 2009
_chemical_formula_iupac 'C18 H18 N2 O2 2+, 2N O3 -'
_chemical_formula_moiety 'C18 H18 N2 O2 2+, 2(N O3 -)'
_chemical_formula_sum 'C18 H18 N4 O8'
_chemical_formula_weight 418.36
_chemical_name_systematic
;
4,4'-(<i>o</i>-Phenylenedioxydimethylene)dipyridinium dinitrate
;
_space_group_IT_number 15
_symmetry_cell_setting monoclinic
_symmetry_space_group_name_Hall '-C 2yc'
_symmetry_space_group_name_H-M 'C 1 2/c 1'
_atom_sites_solution_hydrogens geom
_atom_sites_solution_primary direct
_atom_sites_solution_secondary difmap
_audit_creation_method SHELXL-97
_cell_angle_alpha 90.00
_cell_angle_beta 110.75(2)
_cell_angle_gamma 90.00
_cell_formula_units_Z 4
_cell_length_a 10.364(6)
_cell_length_b 19.7593(11)
_cell_length_c 9.996(8)
_cell_measurement_reflns_used 5255
_cell_measurement_temperature 291(2)
_cell_measurement_theta_max 24.47
_cell_measurement_theta_min 3.00
_cell_volume 1914.3(19)
_computing_cell_refinement 'RAPID-AUTO (Rigaku, 1998)'
_computing_data_collection 'RAPID-AUTO (Rigaku, 1998)'
_computing_data_reduction 'CrystalClear (Rigaku/MSC, 2002)'
_computing_molecular_graphics 'SHELXTL (Sheldrick, 2008)'
_computing_publication_material 'SHELXL97 (Sheldrick, 2008)'
_computing_structure_refinement 'SHELXL97 (Sheldrick, 2008)'
_computing_structure_solution 'SHELXS97 (Sheldrick, 2008)'
_diffrn_ambient_temperature 291(2)
_diffrn_measured_fraction_theta_full 0.997
_diffrn_measured_fraction_theta_max 0.997
_diffrn_measurement_device_type 'Rigaku R-AXIS RAPID'
_diffrn_measurement_method \w
_diffrn_radiation_monochromator graphite
_diffrn_radiation_source 'fine-focus sealed tube'
_diffrn_radiation_type MoK\a
_diffrn_radiation_wavelength 0.71073
_diffrn_reflns_av_R_equivalents 0.0490
_diffrn_reflns_av_sigmaI/netI 0.0410
_diffrn_reflns_limit_h_max 13
_diffrn_reflns_limit_h_min -13
_diffrn_reflns_limit_k_max 25
_diffrn_reflns_limit_k_min -23
_diffrn_reflns_limit_l_max 12
_diffrn_reflns_limit_l_min -12
_diffrn_reflns_number 9339
_diffrn_reflns_theta_full 27.47
_diffrn_reflns_theta_max 27.47
_diffrn_reflns_theta_min 3.00
_diffrn_standards_decay_% 0
_diffrn_standards_interval_count 0
_diffrn_standards_interval_time 0
_diffrn_standards_number 0
_exptl_absorpt_coefficient_mu 0.116
_exptl_absorpt_correction_T_max 0.9813
_exptl_absorpt_correction_T_min 0.9549
_exptl_absorpt_correction_type multi-scan
_exptl_absorpt_process_details '(ABSCOR; Higashi, 1995)'
_exptl_crystal_colour brown
_exptl_crystal_density_diffrn 1.452
_exptl_crystal_density_method 'not measured'
_exptl_crystal_description block
_exptl_crystal_F_000 872
_exptl_crystal_size_max 0.40
_exptl_crystal_size_mid 0.22
_exptl_crystal_size_min 0.16
_refine_diff_density_max 0.278
_refine_diff_density_min -0.173
_refine_ls_extinction_method none
_refine_ls_goodness_of_fit_ref 1.032
_refine_ls_hydrogen_treatment mixed
_refine_ls_matrix_type full
_refine_ls_number_parameters 140
_refine_ls_number_reflns 2195
_refine_ls_number_restraints 18
_refine_ls_restrained_S_all 1.117
_refine_ls_R_factor_all 0.1142
_refine_ls_R_factor_gt 0.0552
_refine_ls_shift/su_max 0.000
_refine_ls_shift/su_mean 0.000
_refine_ls_structure_factor_coef Fsqd
_refine_ls_weighting_details 'calc w=1/[\s^2^(Fo^2^)+(0.0652P)^2^+0.3119P] where P=(Fo^2^+2Fc^2^)/3'
_refine_ls_weighting_scheme calc
_refine_ls_wR_factor_gt 0.1216
_refine_ls_wR_factor_ref 0.1436
_reflns_number_gt 1203
_reflns_number_total 2195
_reflns_threshold_expression I>2\s(I)
_cod_data_source_file ng2647.cif
_cod_data_source_block I
_cod_depositor_comments
;
The following automatic conversions were performed:
'_exptl_absorpt_correction_type' value 'Multi-scan' changed to
'multi-scan' according to
'/home/saulius/struct/CIF-dictionaries/cif_core.dic' dictionary named
'cif_core.dic' version 2.4.1 from 2010-06-29.

Automatic conversion script
Id: cif_fix_enum 1527 2010-12-29 10:47:43Z saulius 

The following automatic conversions were performed:

'_exptl_absorpt_correction_type' value 'Multi-scan' changed to
'multi-scan' according to
/home/saulius/struct/CIF-dictionaries/cif_core.dic dictionary named
'cif_core.dic' version 2.4.1 from 2010-06-29.

Automatic conversion script
Id: cif_fix_values 1715 2011-07-08 13:25:40Z adriana 
;
_cod_original_cell_volume 1914.2(19)
_cod_original_sg_symbol_H-M 'C 2/c'
_cod_database_code 2223930
_cod_database_fobs_code 2223930

loop_
_symmetry_equiv_pos_as_xyz
'x, y, z'
'-x, y, -z+1/2'
'x+1/2, y+1/2, z'
'-x+1/2, y+1/2, -z+1/2'
'-x, -y, -z'
'x, -y, z-1/2'
'-x+1/2, -y+1/2, -z'
'x+1/2, -y+1/2, z-1/2'

loop_
_atom_site_type_symbol
_atom_site_label
_atom_site_fract_x
_atom_site_fract_y
_atom_site_fract_z
_atom_site_U_iso_or_equiv
_atom_site_adp_type
_atom_site_calc_flag
_atom_site_refinement_flags
_atom_site_occupancy
_atom_site_disorder_assembly
_atom_site_disorder_group
C C1 0.8168(3) 0.12902(14) 0.7346(3) 0.0648(7) Uani d . 1 . .
H H1 0.7836 0.1178 0.6380 0.078 Uiso calc R 1 . .
C C2 0.8406(2) 0.19528(14) 0.7751(2) 0.0601(7) Uani d . 1 . .
H H2 0.8229 0.2291 0.7063 0.072 Uiso calc R 1 . .
C C3 0.8913(2) 0.21178(12) 0.9188(2) 0.0493(6) Uani d . 1 . .
C C4 0.9127(3) 0.16022(12) 1.0166(3) 0.0600(7) Uani d . 1 . .
H H4 0.9450 0.1699 1.1140 0.072 Uiso calc R 1 . .
C C5 0.8867(3) 0.09496(13) 0.9712(3) 0.0668(7) Uani d . 1 . .
H H5 0.9012 0.0602 1.0377 0.080 Uiso calc R 1 . .
C C6 0.9194(3) 0.28409(12) 0.9634(2) 0.0553(6) Uani d . 1 . .
H H6A 0.9925 0.3017 0.9339 0.066 Uiso calc R 1 . .
H H6B 0.8372 0.3111 0.9188 0.066 Uiso calc R 1 . .
C C7 0.9788(2) 0.34991(10) 1.1756(2) 0.0460(5) Uani d . 1 . .
C C8 0.9581(2) 0.41020(12) 1.1024(3) 0.0546(6) Uani d . 1 . .
H H8 0.9299 0.4104 1.0031 0.066 Uiso calc R 1 . .
C C9 0.9797(3) 0.47065(11) 1.1773(3) 0.0580(6) Uani d . 1 . .
H H9 0.9663 0.5115 1.1281 0.070 Uiso calc R 1 . .
N N1 0.8408(2) 0.08066(13) 0.8325(2) 0.0632(6) Uani d . 1 . .
H H10 0.830(3) 0.0347(17) 0.815(3) 0.095(10) Uiso d . 1 . .
N N2 0.7766(2) -0.08567(12) 0.8502(2) 0.0687(6) Uani d . 1 . .
O O1 0.95913(17) 0.28718(7) 1.11369(15) 0.0572(5) Uani d . 1 . .
O O2 0.8126(2) -0.05377(9) 0.96265(19) 0.0749(6) Uani d U 1 . .
O O3 0.7935(2) -0.05844(11) 0.7449(2) 0.0908(7) Uani d U 1 . .
O O4 0.7253(3) -0.14159(13) 0.8438(3) 0.1233(10) Uani d U 1 . .

loop_
_atom_site_aniso_label
_atom_site_aniso_U_11
_atom_site_aniso_U_22
_atom_site_aniso_U_33
_atom_site_aniso_U_12
_atom_site_aniso_U_13
_atom_site_aniso_U_23
C1 0.0624(16) 0.0818(19) 0.0516(15) -0.0097(14) 0.0218(13) -0.0211(14)
C2 0.0659(16) 0.0697(16) 0.0447(13) -0.0076(13) 0.0198(12) -0.0086(12)
C3 0.0474(12) 0.0563(14) 0.0430(12) 0.0003(11) 0.0144(10) -0.0063(10)
C4 0.0729(16) 0.0537(15) 0.0459(13) 0.0010(12) 0.0118(12) -0.0072(11)
C5 0.0736(18) 0.0551(15) 0.0630(16) 0.0005(13) 0.0133(13) -0.0039(13)
C6 0.0699(15) 0.0541(14) 0.0402(12) 0.0008(12) 0.0175(11) -0.0006(10)
C7 0.0501(12) 0.0382(11) 0.0470(11) 0.0006(10) 0.0139(10) -0.0016(10)
C8 0.0631(15) 0.0488(13) 0.0492(13) -0.0002(11) 0.0164(11) 0.0049(11)
C9 0.0645(15) 0.0406(12) 0.0691(15) 0.0020(12) 0.0237(13) 0.0076(11)
N1 0.0598(13) 0.0607(15) 0.0666(15) -0.0034(11) 0.0191(11) -0.0199(12)
N2 0.0808(16) 0.0634(15) 0.0523(14) 0.0062(12) 0.0120(12) -0.0048(12)
O1 0.0859(11) 0.0411(9) 0.0372(8) -0.0022(8) 0.0125(7) -0.0021(6)
O2 0.1068(15) 0.0618(11) 0.0505(11) -0.0016(10) 0.0208(10) -0.0025(9)
O3 0.1169(16) 0.1030(16) 0.0543(12) 0.0114(13) 0.0325(11) -0.0007(11)
O4 0.160(2) 0.0758(15) 0.1154(19) -0.0354(15) 0.0251(16) -0.0257(13)

loop_
_atom_type_symbol
_atom_type_description
_atom_type_scat_dispersion_real
_atom_type_scat_dispersion_imag
_atom_type_scat_source
C C 0.0033 0.0016 'International Tables Vol C Tables 4.2.6.8 and 6.1.1.4'
H H 0.0000 0.0000 'International Tables Vol C Tables 4.2.6.8 and 6.1.1.4'
N N 0.0061 0.0033 'International Tables Vol C Tables 4.2.6.8 and 6.1.1.4'
O O 0.0106 0.0060 'International Tables Vol C Tables 4.2.6.8 and 6.1.1.4'

loop_
_geom_angle_atom_site_label_1
_geom_angle_atom_site_label_2
_geom_angle_atom_site_label_3
_geom_angle_site_symmetry_1
_geom_angle_site_symmetry_3
_geom_angle
_geom_angle_publ_flag
N1 C1 C2 . . 120.3(2) ?
N1 C1 H1 . . 119.8 ?
C2 C1 H1 . . 119.8 ?
C1 C2 C3 . . 119.7(2) ?
C1 C2 H2 . . 120.1 ?
C3 C2 H2 . . 120.1 ?
C4 C3 C2 . . 118.1(2) ?
C4 C3 C6 . . 122.1(2) ?
C2 C3 C6 . . 119.8(2) ?
C5 C4 C3 . . 120.1(2) ?
C5 C4 H4 . . 120.0 ?
C3 C4 H4 . . 120.0 ?
N1 C5 C4 . . 120.4(3) ?
N1 C5 H5 . . 119.8 ?
C4 C5 H5 . . 119.8 ?
O1 C6 C3 . . 108.15(19) ?
O1 C6 H6A . . 110.1 ?
C3 C6 H6A . . 110.1 ?
O1 C6 H6B . . 110.1 ?
C3 C6 H6B . . 110.1 ?
H6A C6 H6B . . 108.4 ?
O1 C7 C8 . . 125.0(2) ?
O1 C7 C7 . 2_757 115.02(11) ?
C8 C7 C7 . 2_757 119.93(14) ?
C7 C8 C9 . . 119.6(2) ?
C7 C8 H8 . . 120.2 ?
C9 C8 H8 . . 120.2 ?
C9 C9 C8 2_757 . 120.45(14) ?
C9 C9 H9 2_757 . 119.8 ?
C8 C9 H9 . . 119.8 ?
C1 N1 C5 . . 121.4(2) ?
C1 N1 H10 . . 126(2) ?
C5 N1 H10 . . 112(2) ?
O4 N2 O2 . . 120.0(3) ?
O4 N2 O3 . . 122.4(3) ?
O2 N2 O3 . . 117.6(2) ?
C7 O1 C6 . . 117.47(17) ?

loop_
_geom_bond_atom_site_label_1
_geom_bond_atom_site_label_2
_geom_bond_site_symmetry_2
_geom_bond_distance
_geom_bond_publ_flag
C1 N1 . 1.326(4) ?
C1 C2 . 1.367(4) ?
C1 H1 . 0.9300 ?
C2 C3 . 1.383(3) ?
C2 H2 . 0.9300 ?
C3 C4 . 1.375(3) ?
C3 C6 . 1.494(3) ?
C4 C5 . 1.362(3) ?
C4 H4 . 0.9300 ?
C5 N1 . 1.327(3) ?
C5 H5 . 0.9300 ?
C6 O1 . 1.411(3) ?
C6 H6A . 0.9700 ?
C6 H6B . 0.9700 ?
C7 O1 . 1.368(2) ?
C7 C8 . 1.375(3) ?
C7 C7 2_757 1.394(4) ?
C8 C9 . 1.386(3) ?
C8 H8 . 0.9300 ?
C9 C9 2_757 1.362(5) ?
C9 H9 . 0.9300 ?
N1 H10 . 0.92(3) ?
N2 O4 . 1.218(3) ?
N2 O2 . 1.226(3) ?
N2 O3 . 1.249(3) ?

loop_
_geom_hbond_atom_site_label_D
_geom_hbond_atom_site_label_H
_geom_hbond_atom_site_label_A
_geom_hbond_site_symmetry_A
_geom_hbond_distance_DH
_geom_hbond_distance_HA
_geom_hbond_distance_DA
_geom_hbond_angle_DHA
N1 H10 O2 . 0.92(3) 2.34(3) 3.017(3) 130(2)
N1 H10 O3 . 0.92(3) 1.96(3) 2.873(3) 170(3)
